data_7103487
loop_
_publ_author_name
'Yao, Shenglai'
'van W\"ullen, Christoph'
'Driess, Matthias'

_publ_section_title
;
 Striking reactivity of ylide-like germylene toward terminal alkynes:
 [4+2] cycloaddition versus C-H bond activation.
;
_journal_issue 42
_journal_name_full 'Chemical communications (Cambridge, England)'
_journal_page_first 5393
_journal_page_last 5395
_journal_paper_doi 10.1039/b811952j
_journal_year 2008
_chemical_formula_sum 'C37 H46 Ge N2'
_chemical_formula_weight 591.35
_chemical_name_systematic
;
?
;
_space_group_IT_number 2
_symmetry_cell_setting triclinic
_symmetry_space_group_name_Hall '-P 1'
_symmetry_space_group_name_H-M 'P -1'
_atom_sites_solution_hydrogens geom
_atom_sites_solution_primary direct
_atom_sites_solution_secondary difmap
_audit_creation_method
;
CrysAlis RED, Oxford Diffraction Ltd.,
Version 1.171.31.8 (release 12-01-2007 CrysAlis171 .NET)
(compiled Jan 12 2007,17:49:11)
;
_cell_angle_alpha 83.171(3)
_cell_angle_beta 88.937(2)
_cell_angle_gamma 88.879(3)
_cell_formula_units_Z 2
_cell_length_a 8.7780(3)
_cell_length_b 10.3884(3)
_cell_length_c 18.0841(6)
_cell_measurement_reflns_used 9954
_cell_measurement_temperature 150(2)
_cell_measurement_theta_max 32.3913
_cell_measurement_theta_min 3.0086
_cell_volume 1636.85(9)
_computing_cell_refinement
;
CrysAlis RED, Oxford Diffraction Ltd.,
Version 1.171.31.8 (release 12-01-2007 CrysAlis171 .NET)
(compiled Jan 12 2007,17:49:11)
;
_computing_data_collection
;
CrysAlis CCD, Oxford Diffraction Ltd.,
Version 1.171.31.8 (release 12-01-2007 CrysAlis171 .NET)
(compiled Jan 12 2007,17:49:11)
;
_computing_data_reduction
;
CrysAlis RED, Oxford Diffraction Ltd.,
Version 1.171.31.8 (release 12-01-2007 CrysAlis171 .NET)
(compiled Jan 12 2007,17:49:11)
;
_computing_publication_material 'SHELXL-97 (Sheldrick, 1997)'
_computing_structure_refinement 'SHELXL-97 (Sheldrick, 1997)'
_computing_structure_solution 'SHELXS-97 (Sheldrick, 1990)'
_diffrn_ambient_temperature 150(2)
_diffrn_measured_fraction_theta_full 0.996
_diffrn_measured_fraction_theta_max 0.996
_diffrn_measurement_device_type 'Oxford Diffraction Xcalibur S Sapphire'
_diffrn_measurement_method \w
_diffrn_radiation_monochromator graphite
_diffrn_radiation_source 'Enhance (Mo) X-ray Source'
_diffrn_radiation_type MoK\a
_diffrn_radiation_wavelength 0.71073
_diffrn_reflns_av_R_equivalents 0.0254
_diffrn_reflns_av_sigmaI/netI 0.0361
_diffrn_reflns_limit_h_max 10
_diffrn_reflns_limit_h_min -9
_diffrn_reflns_limit_k_max 12
_diffrn_reflns_limit_k_min -12
_diffrn_reflns_limit_l_max 21
_diffrn_reflns_limit_l_min -21
_diffrn_reflns_number 15397
_diffrn_reflns_theta_full 25.00
_diffrn_reflns_theta_max 25.00
_diffrn_reflns_theta_min 3.02
_exptl_absorpt_coefficient_mu 0.962
_exptl_absorpt_correction_type none
_exptl_crystal_colour yellow
_exptl_crystal_density_diffrn 1.200
_exptl_crystal_density_method 'not measured'
_exptl_crystal_description prism
_exptl_crystal_F_000 628
_exptl_crystal_size_max 0.28
_exptl_crystal_size_mid 0.22
_exptl_crystal_size_min 0.19
_refine_diff_density_max 0.306
_refine_diff_density_min -0.301
_refine_diff_density_rms 0.042
_refine_ls_extinction_method none
_refine_ls_goodness_of_fit_ref 1.067
_refine_ls_hydrogen_treatment constr
_refine_ls_matrix_type full
_refine_ls_number_parameters 370
_refine_ls_number_reflns 5751
_refine_ls_number_restraints 0
_refine_ls_restrained_S_all 1.067
_refine_ls_R_factor_all 0.0373
_refine_ls_R_factor_gt 0.0274
_refine_ls_shift/su_max 0.002
_refine_ls_shift/su_mean 0.000
_refine_ls_structure_factor_coef Fsqd
_refine_ls_weighting_details 'calc w=1/[\s^2^(Fo^2^)+(0.0301P)^2^+0.1368P] where P=(Fo^2^+2Fc^2^)/3'
_refine_ls_weighting_scheme calc
_refine_ls_wR_factor_gt 0.0595
_refine_ls_wR_factor_ref 0.0614
_reflns_number_gt 4906
_reflns_number_total 5751
_reflns_threshold_expression >2sigma(I)
_cod_data_source_file b811952j.txt
_cod_data_source_block CCDC695016
_cod_original_sg_symbol_H-M P-1
_cod_database_code 7103487

loop_
_symmetry_equiv_pos_as_xyz
'x, y, z'
'-x, -y, -z'

loop_
_atom_site_label
_atom_site_type_symbol
_atom_site_fract_x
_atom_site_fract_y
_atom_site_fract_z
_atom_site_U_iso_or_equiv
_atom_site_adp_type
_atom_site_occupancy
_atom_site_symmetry_multiplicity
_atom_site_calc_flag
_atom_site_refinement_flags
_atom_site_disorder_assembly
_atom_site_disorder_group
Ge1 Ge 0.03839(2) 0.352709(19) 0.805208(10) 0.01949(7) Uani 1 1 d . . .
N1 N 0.03158(15) 0.45523(14) 0.70715(8) 0.0178(3) Uani 1 1 d . . .
C1 C -0.1075(2) 0.50586(18) 0.59173(10) 0.0268(4) Uani 1 1 d . . .
H1A H -0.0245 0.5510 0.5670 0.032 Uiso 1 1 calc R . .
H1B H -0.2000 0.4983 0.5662 0.032 Uiso 1 1 calc R . .
N2 N -0.18482(15) 0.41635(13) 0.82666(8) 0.0176(3) Uani 1 1 d . . .
C2 C -0.09420(18) 0.45272(16) 0.66284(9) 0.0176(4) Uani 1 1 d . . .
C3 C -0.22561(18) 0.37467(16) 0.70028(9) 0.0176(4) Uani 1 1 d . . .
H3 H -0.3129 0.3802 0.6652 0.021 Uiso 1 1 calc R . .
C4 C -0.28014(19) 0.42107(16) 0.77292(9) 0.0189(4) Uani 1 1 d . . .
C5 C -0.4430(2) 0.4612(2) 0.77825(10) 0.0282(4) Uani 1 1 d . . .
H5A H -0.4635 0.4913 0.8269 0.042 Uiso 1 1 calc R . .
H5B H -0.5076 0.3871 0.7727 0.042 Uiso 1 1 calc R . .
H5C H -0.4653 0.5315 0.7387 0.042 Uiso 1 1 calc R . .
C6 C 0.16949(18) 0.50164(17) 0.66952(9) 0.0183(4) Uani 1 1 d . . .
C7 C 0.26244(19) 0.41555(17) 0.63322(9) 0.0196(4) Uani 1 1 d . . .
C8 C 0.39447(19) 0.46248(18) 0.59623(10) 0.0238(4) Uani 1 1 d . . .
H8 H 0.4589 0.4050 0.5723 0.029 Uiso 1 1 calc R . .
C9 C 0.4333(2) 0.59159(19) 0.59371(10) 0.0260(4) Uani 1 1 d . . .
H9 H 0.5237 0.6223 0.5684 0.031 Uiso 1 1 calc R . .
C10 C 0.3399(2) 0.67491(18) 0.62810(10) 0.0252(4) Uani 1 1 d . . .
H10 H 0.3669 0.7634 0.6260 0.030 Uiso 1 1 calc R . .
C11 C 0.20702(19) 0.63333(17) 0.66590(10) 0.0213(4) Uani 1 1 d . . .
C12 C 0.1053(2) 0.73142(18) 0.69969(11) 0.0287(4) Uani 1 1 d . . .
H12 H 0.0147 0.6849 0.7232 0.034 Uiso 1 1 calc R . .
C13 C 0.1884(3) 0.7923(2) 0.76063(12) 0.0435(6) Uani 1 1 d . . .
H13A H 0.2208 0.7239 0.7995 0.065 Uiso 1 1 calc R . .
H13B H 0.1195 0.8534 0.7824 0.065 Uiso 1 1 calc R . .
H13C H 0.2780 0.8383 0.7388 0.065 Uiso 1 1 calc R . .
C14 C 0.0480(2) 0.8376(2) 0.64021(13) 0.0435(6) Uani 1 1 d . . .
H14A H 0.1348 0.8865 0.6175 0.065 Uiso 1 1 calc R . .
H14B H -0.0221 0.8963 0.6632 0.065 Uiso 1 1 calc R . .
H14C H -0.0053 0.7979 0.6018 0.065 Uiso 1 1 calc R . .
C15 C 0.2222(2) 0.27344(17) 0.63450(10) 0.0229(4) Uani 1 1 d . . .
H15 H 0.1113 0.2653 0.6475 0.028 Uiso 1 1 calc R . .
C16 C 0.3103(2) 0.18884(19) 0.69449(11) 0.0337(5) Uani 1 1 d . . .
H16A H 0.4196 0.1933 0.6827 0.051 Uiso 1 1 calc R . .
H16B H 0.2773 0.0989 0.6965 0.051 Uiso 1 1 calc R . .
H16C H 0.2905 0.2200 0.7429 0.051 Uiso 1 1 calc R . .
C17 C 0.2481(3) 0.2223(2) 0.55924(11) 0.0366(5) Uani 1 1 d . . .
H17A H 0.3576 0.2189 0.5479 0.055 Uiso 1 1 calc R . .
H17B H 0.1968 0.2801 0.5203 0.055 Uiso 1 1 calc R . .
H17C H 0.2064 0.1351 0.5614 0.055 Uiso 1 1 calc R . .
C18 C -0.23656(19) 0.42775(17) 0.90236(9) 0.0197(4) Uani 1 1 d . . .
C19 C -0.3160(2) 0.32363(18) 0.94088(10) 0.0246(4) Uani 1 1 d . . .
C20 C -0.3555(2) 0.3328(2) 1.01527(10) 0.0311(5) Uani 1 1 d . . .
H20 H -0.4101 0.2644 1.0428 0.037 Uiso 1 1 calc R . .
C21 C -0.3169(2) 0.4388(2) 1.04952(11) 0.0332(5) Uani 1 1 d . . .
H21 H -0.3442 0.4425 1.1003 0.040 Uiso 1 1 calc R . .
C22 C -0.2390(2) 0.53935(19) 1.01065(10) 0.0293(5) Uani 1 1 d . . .
H22 H -0.2132 0.6118 1.0351 0.035 Uiso 1 1 calc R . .
C23 C -0.1970(2) 0.53719(18) 0.93602(10) 0.0224(4) Uani 1 1 d . . .
C24 C -0.1158(2) 0.65016(17) 0.89241(10) 0.0249(4) Uani 1 1 d . . .
H24 H -0.0330 0.6137 0.8619 0.030 Uiso 1 1 calc R . .
C25 C -0.2241(2) 0.72974(19) 0.83885(11) 0.0355(5) Uani 1 1 d . . .
H25A H -0.2631 0.6746 0.8034 0.053 Uiso 1 1 calc R . .
H25B H -0.1693 0.8024 0.8117 0.053 Uiso 1 1 calc R . .
H25C H -0.3094 0.7631 0.8671 0.053 Uiso 1 1 calc R . .
C26 C -0.0419(2) 0.74005(19) 0.94219(11) 0.0336(5) Uani 1 1 d . . .
H26A H -0.1216 0.7863 0.9677 0.050 Uiso 1 1 calc R . .
H26B H 0.0216 0.8028 0.9115 0.050 Uiso 1 1 calc R . .
H26C H 0.0215 0.6885 0.9792 0.050 Uiso 1 1 calc R . .
C27 C -0.3524(2) 0.20024(19) 0.90759(11) 0.0297(5) Uani 1 1 d . . .
H27 H -0.3310 0.2164 0.8528 0.036 Uiso 1 1 calc R . .
C28 C -0.2471(3) 0.0889(2) 0.93952(12) 0.0419(5) Uani 1 1 d . . .
H28A H -0.1408 0.1120 0.9282 0.063 Uiso 1 1 calc R . .
H28B H -0.2707 0.0103 0.9172 0.063 Uiso 1 1 calc R . .
H28C H -0.2625 0.0730 0.9936 0.063 Uiso 1 1 calc R . .
C29 C -0.5211(2) 0.1644(2) 0.91825(13) 0.0483(6) Uani 1 1 d . . .
H29A H -0.5451 0.1459 0.9716 0.072 Uiso 1 1 calc R . .
H29B H -0.5406 0.0874 0.8935 0.072 Uiso 1 1 calc R . .
H29C H -0.5852 0.2369 0.8965 0.072 Uiso 1 1 calc R . .
C30 C -0.06325(19) 0.20338(17) 0.76537(9) 0.0195(4) Uani 1 1 d . . .
H30 H -0.0325 0.1162 0.7806 0.023 Uiso 1 1 calc R . .
C31 C -0.17454(19) 0.23107(16) 0.71714(9) 0.0188(4) Uani 1 1 d . . .
C32 C -0.24903(18) 0.13612(17) 0.67476(10) 0.0199(4) Uani 1 1 d . . .
C33 C -0.3059(2) 0.02158(17) 0.71200(10) 0.0243(4) Uani 1 1 d . . .
H33 H -0.3011 0.0064 0.7648 0.029 Uiso 1 1 calc R . .
C34 C -0.3693(2) -0.07068(18) 0.67292(11) 0.0284(4) Uani 1 1 d . . .
H34 H -0.4083 -0.1482 0.6990 0.034 Uiso 1 1 calc R . .
C35 C -0.3758(2) -0.05004(19) 0.59631(11) 0.0307(5) Uani 1 1 d . . .
H35 H -0.4175 -0.1139 0.5695 0.037 Uiso 1 1 calc R . .
C36 C -0.3214(2) 0.0636(2) 0.55877(11) 0.0319(5) Uani 1 1 d . . .
H36 H -0.3267 0.0782 0.5060 0.038 Uiso 1 1 calc R . .
C37 C -0.2590(2) 0.15675(19) 0.59749(10) 0.0266(4) Uani 1 1 d . . .
H37 H -0.2228 0.2351 0.5711 0.032 Uiso 1 1 calc R . .

loop_
_atom_site_aniso_label
_atom_site_aniso_U_11
_atom_site_aniso_U_22
_atom_site_aniso_U_33
_atom_site_aniso_U_23
_atom_site_aniso_U_13
_atom_site_aniso_U_12
Ge1 0.02002(11) 0.01937(11) 0.01932(10) -0.00306(8) -0.00146(7) -0.00037(7)
N1 0.0163(7) 0.0178(8) 0.0190(7) -0.0016(6) 0.0014(6) -0.0009(6)
C1 0.0231(10) 0.0333(11) 0.0233(10) -0.0001(9) -0.0011(8) -0.0029(9)
N2 0.0216(8) 0.0137(8) 0.0172(7) -0.0011(6) 0.0017(6) -0.0007(6)
C2 0.0182(9) 0.0139(9) 0.0214(9) -0.0050(7) 0.0013(7) 0.0017(7)
C3 0.0169(9) 0.0185(9) 0.0179(9) -0.0038(7) -0.0023(7) 0.0004(7)
C4 0.0207(9) 0.0140(9) 0.0218(9) -0.0007(7) 0.0017(8) -0.0026(7)
C5 0.0226(10) 0.0375(12) 0.0250(10) -0.0069(9) 0.0002(8) 0.0060(9)
C6 0.0169(9) 0.0210(10) 0.0166(9) 0.0002(8) -0.0022(7) -0.0013(7)
C7 0.0183(9) 0.0214(10) 0.0190(9) -0.0015(8) -0.0034(7) 0.0014(8)
C8 0.0200(9) 0.0286(11) 0.0230(10) -0.0044(8) 0.0009(8) 0.0020(8)
C9 0.0195(9) 0.0324(11) 0.0250(10) 0.0008(9) 0.0030(8) -0.0048(8)
C10 0.0253(10) 0.0217(10) 0.0280(10) 0.0003(8) 0.0000(8) -0.0055(8)
C11 0.0222(9) 0.0191(10) 0.0224(9) -0.0012(8) -0.0003(8) -0.0020(8)
C12 0.0303(11) 0.0188(10) 0.0369(11) -0.0045(9) 0.0112(9) -0.0031(8)
C13 0.0585(15) 0.0333(13) 0.0408(13) -0.0141(11) 0.0066(11) -0.0040(11)
C14 0.0401(13) 0.0317(13) 0.0574(15) -0.0026(11) 0.0042(11) 0.0119(10)
C15 0.0222(9) 0.0198(10) 0.0271(10) -0.0044(8) 0.0033(8) 0.0006(8)
C16 0.0352(11) 0.0256(11) 0.0389(12) 0.0014(10) 0.0020(10) 0.0016(9)
C17 0.0521(13) 0.0266(11) 0.0324(11) -0.0099(9) 0.0041(10) -0.0024(10)
C18 0.0184(9) 0.0233(10) 0.0172(9) -0.0026(8) 0.0007(7) 0.0051(8)
C19 0.0215(9) 0.0271(11) 0.0245(10) -0.0007(8) 0.0027(8) 0.0030(8)
C20 0.0293(11) 0.0367(12) 0.0254(10) 0.0030(9) 0.0082(9) 0.0037(9)
C21 0.0359(11) 0.0433(13) 0.0197(10) -0.0033(10) 0.0047(9) 0.0135(10)
C22 0.0359(11) 0.0294(11) 0.0238(10) -0.0097(9) -0.0016(9) 0.0111(9)
C23 0.0224(9) 0.0218(10) 0.0229(9) -0.0030(8) -0.0016(8) 0.0091(8)
C24 0.0309(10) 0.0204(10) 0.0243(10) -0.0063(8) -0.0020(8) 0.0037(8)
C25 0.0489(13) 0.0226(11) 0.0348(11) -0.0022(9) -0.0094(10) 0.0030(10)
C26 0.0398(12) 0.0267(11) 0.0360(11) -0.0104(10) -0.0047(9) 0.0008(9)
C27 0.0332(11) 0.0271(11) 0.0282(10) -0.0013(9) 0.0075(9) -0.0058(9)
C28 0.0538(14) 0.0269(12) 0.0445(13) -0.0030(10) 0.0048(11) -0.0017(10)
C29 0.0422(13) 0.0503(15) 0.0525(15) -0.0062(12) 0.0113(11) -0.0172(11)
C30 0.0215(9) 0.0158(9) 0.0204(9) 0.0003(8) 0.0017(8) 0.0007(7)
C31 0.0209(9) 0.0158(9) 0.0199(9) -0.0031(8) 0.0060(8) -0.0030(7)
C32 0.0149(9) 0.0194(10) 0.0263(10) -0.0076(8) 0.0022(8) 0.0019(7)
C33 0.0244(10) 0.0221(10) 0.0267(10) -0.0035(8) -0.0015(8) -0.0002(8)
C34 0.0273(10) 0.0190(10) 0.0394(12) -0.0047(9) -0.0001(9) -0.0051(8)
C35 0.0273(10) 0.0301(12) 0.0381(12) -0.0165(10) -0.0033(9) -0.0064(9)
C36 0.0363(11) 0.0370(12) 0.0240(10) -0.0094(9) -0.0016(9) -0.0054(10)
C37 0.0304(10) 0.0248(11) 0.0249(10) -0.0040(8) 0.0023(8) -0.0067(8)

loop_
_atom_type_symbol
_atom_type_description
_atom_type_scat_dispersion_real
_atom_type_scat_dispersion_imag
_atom_type_scat_source
C C 0.0033 0.0016 'International Tables Vol C Tables 4.2.6.8 and 6.1.1.4'
H H 0.0000 0.0000 'International Tables Vol C Tables 4.2.6.8 and 6.1.1.4'
N N 0.0061 0.0033 'International Tables Vol C Tables 4.2.6.8 and 6.1.1.4'
Ge Ge 0.1547 1.8001 'International Tables Vol C Tables 4.2.6.8 and 6.1.1.4'

loop_
_geom_angle_atom_site_label_1
_geom_angle_atom_site_label_2
_geom_angle_atom_site_label_3
_geom_angle
_geom_angle_site_symmetry_1
_geom_angle_site_symmetry_3
_geom_angle_publ_flag
N1 Ge1 C30 91.05(6) . . ?
N1 Ge1 N2 89.09(5) . . ?
C30 Ge1 N2 84.81(6) . . ?
C2 N1 C6 115.75(13) . . ?
C2 N1 Ge1 120.68(11) . . ?
C6 N1 Ge1 120.82(11) . . ?
C2 C1 H1A 120.0 . . ?
C2 C1 H1B 120.0 . . ?
H1A C1 H1B 120.0 . . ?
C4 N2 C18 121.04(14) . . ?
C4 N2 Ge1 117.18(11) . . ?
C18 N2 Ge1 120.54(11) . . ?
C1 C2 N1 126.91(16) . . ?
C1 C2 C3 119.20(15) . . ?
N1 C2 C3 113.82(14) . . ?
C4 C3 C2 113.57(13) . . ?
C4 C3 C31 107.92(14) . . ?
C2 C3 C31 109.20(13) . . ?
C4 C3 H3 108.7 . . ?
C2 C3 H3 108.7 . . ?
C31 C3 H3 108.7 . . ?
N2 C4 C5 124.71(16) . . ?
N2 C4 C3 118.04(15) . . ?
C5 C4 C3 117.14(15) . . ?
C4 C5 H5A 109.5 . . ?
C4 C5 H5B 109.5 . . ?
H5A C5 H5B 109.5 . . ?
C4 C5 H5C 109.5 . . ?
H5A C5 H5C 109.5 . . ?
H5B C5 H5C 109.5 . . ?
C11 C6 C7 120.29(15) . . ?
C11 C6 N1 120.15(15) . . ?
C7 C6 N1 119.48(15) . . ?
C8 C7 C6 118.74(16) . . ?
C8 C7 C15 119.90(16) . . ?
C6 C7 C15 121.36(15) . . ?
C9 C8 C7 121.12(17) . . ?
C9 C8 H8 119.4 . . ?
C7 C8 H8 119.4 . . ?
C10 C9 C8 119.45(17) . . ?
C10 C9 H9 120.3 . . ?
C8 C9 H9 120.3 . . ?
C9 C10 C11 121.87(17) . . ?
C9 C10 H10 119.1 . . ?
C11 C10 H10 119.1 . . ?
C10 C11 C6 118.50(16) . . ?
C10 C11 C12 119.24(16) . . ?
C6 C11 C12 122.24(15) . . ?
C11 C12 C14 111.41(16) . . ?
C11 C12 C13 111.11(16) . . ?
C14 C12 C13 110.08(17) . . ?
C11 C12 H12 108.0 . . ?
C14 C12 H12 108.0 . . ?
C13 C12 H12 108.0 . . ?
C12 C13 H13A 109.5 . . ?
C12 C13 H13B 109.5 . . ?
H13A C13 H13B 109.5 . . ?
C12 C13 H13C 109.5 . . ?
H13A C13 H13C 109.5 . . ?
H13B C13 H13C 109.5 . . ?
C12 C14 H14A 109.5 . . ?
C12 C14 H14B 109.5 . . ?
H14A C14 H14B 109.5 . . ?
C12 C14 H14C 109.5 . . ?
H14A C14 H14C 109.5 . . ?
H14B C14 H14C 109.5 . . ?
C7 C15 C16 111.04(15) . . ?
C7 C15 C17 113.17(15) . . ?
C16 C15 C17 109.71(16) . . ?
C7 C15 H15 107.6 . . ?
C16 C15 H15 107.6 . . ?
C17 C15 H15 107.6 . . ?
C15 C16 H16A 109.5 . . ?
C15 C16 H16B 109.5 . . ?
H16A C16 H16B 109.5 . . ?
C15 C16 H16C 109.5 . . ?
H16A C16 H16C 109.5 . . ?
H16B C16 H16C 109.5 . . ?
C15 C17 H17A 109.5 . . ?
C15 C17 H17B 109.5 . . ?
H17A C17 H17B 109.5 . . ?
C15 C17 H17C 109.5 . . ?
H17A C17 H17C 109.5 . . ?
H17B C17 H17C 109.5 . . ?
C23 C18 C19 122.44(16) . . ?
C23 C18 N2 119.32(15) . . ?
C19 C18 N2 118.09(15) . . ?
C20 C19 C18 117.14(17) . . ?
C20 C19 C27 118.96(17) . . ?
C18 C19 C27 123.80(16) . . ?
C21 C20 C19 121.36(18) . . ?
C21 C20 H20 119.3 . . ?
C19 C20 H20 119.3 . . ?
C22 C21 C20 120.37(17) . . ?
C22 C21 H21 119.8 . . ?
C20 C21 H21 119.8 . . ?
C21 C22 C23 121.34(18) . . ?
C21 C22 H22 119.3 . . ?
C23 C22 H22 119.3 . . ?
C22 C23 C18 117.34(17) . . ?
C22 C23 C24 121.31(17) . . ?
C18 C23 C24 121.33(15) . . ?
C23 C24 C25 111.08(15) . . ?
C23 C24 C26 113.23(15) . . ?
C25 C24 C26 109.19(15) . . ?
C23 C24 H24 107.7 . . ?
C25 C24 H24 107.7 . . ?
C26 C24 H24 107.7 . . ?
C24 C25 H25A 109.5 . . ?
C24 C25 H25B 109.5 . . ?
H25A C25 H25B 109.5 . . ?
C24 C25 H25C 109.5 . . ?
H25A C25 H25C 109.5 . . ?
H25B C25 H25C 109.5 . . ?
C24 C26 H26A 109.5 . . ?
C24 C26 H26B 109.5 . . ?
H26A C26 H26B 109.5 . . ?
C24 C26 H26C 109.5 . . ?
H26A C26 H26C 109.5 . . ?
H26B C26 H26C 109.5 . . ?
C19 C27 C28 110.22(16) . . ?
C19 C27 C29 112.28(16) . . ?
C28 C27 C29 111.53(18) . . ?
C19 C27 H27 107.5 . . ?
C28 C27 H27 107.5 . . ?
C29 C27 H27 107.5 . . ?
C27 C28 H28A 109.5 . . ?
C27 C28 H28B 109.5 . . ?
H28A C28 H28B 109.5 . . ?
C27 C28 H28C 109.5 . . ?
H28A C28 H28C 109.5 . . ?
H28B C28 H28C 109.5 . . ?
C27 C29 H29A 109.5 . . ?
C27 C29 H29B 109.5 . . ?
H29A C29 H29B 109.5 . . ?
C27 C29 H29C 109.5 . . ?
H29A C29 H29C 109.5 . . ?
H29B C29 H29C 109.5 . . ?
C31 C30 Ge1 117.68(13) . . ?
C31 C30 H30 121.2 . . ?
Ge1 C30 H30 121.2 . . ?
C30 C31 C32 125.29(16) . . ?
C30 C31 C3 117.59(15) . . ?
C32 C31 C3 117.04(14) . . ?
C33 C32 C37 118.53(16) . . ?
C33 C32 C31 120.06(15) . . ?
C37 C32 C31 121.37(16) . . ?
C34 C33 C32 120.74(17) . . ?
C34 C33 H33 119.6 . . ?
C32 C33 H33 119.6 . . ?
C35 C34 C33 120.09(18) . . ?
C35 C34 H34 120.0 . . ?
C33 C34 H34 120.0 . . ?
C34 C35 C36 119.77(17) . . ?
C34 C35 H35 120.1 . . ?
C36 C35 H35 120.1 . . ?
C35 C36 C37 120.46(18) . . ?
C35 C36 H36 119.8 . . ?
C37 C36 H36 119.8 . . ?
C36 C37 C32 120.38(17) . . ?
C36 C37 H37 119.8 . . ?
C32 C37 H37 119.8 . . ?

loop_
_geom_bond_atom_site_label_1
_geom_bond_atom_site_label_2
_geom_bond_distance
_geom_bond_site_symmetry_2
_geom_bond_publ_flag
Ge1 N1 1.9583(14) . ?
Ge1 C30 2.0162(17) . ?
Ge1 N2 2.0997(14) . ?
N1 C2 1.379(2) . ?
N1 C6 1.441(2) . ?
C1 C2 1.344(2) . ?
C1 H1A 0.9500 . ?
C1 H1B 0.9500 . ?
N2 C4 1.290(2) . ?
N2 C18 1.452(2) . ?
C2 C3 1.524(2) . ?
C3 C4 1.518(2) . ?
C3 C31 1.546(2) . ?
C3 H3 1.0000 . ?
C4 C5 1.486(2) . ?
C5 H5A 0.9800 . ?
C5 H5B 0.9800 . ?
C5 H5C 0.9800 . ?
C6 C11 1.407(2) . ?
C6 C7 1.410(2) . ?
C7 C8 1.394(2) . ?
C7 C15 1.522(2) . ?
C8 C9 1.386(3) . ?
C8 H8 0.9500 . ?
C9 C10 1.375(3) . ?
C9 H9 0.9500 . ?
C10 C11 1.391(2) . ?
C10 H10 0.9500 . ?
C11 C12 1.517(2) . ?
C12 C14 1.530(3) . ?
C12 C13 1.536(3) . ?
C12 H12 1.0000 . ?
C13 H13A 0.9800 . ?
C13 H13B 0.9800 . ?
C13 H13C 0.9800 . ?
C14 H14A 0.9800 . ?
C14 H14B 0.9800 . ?
C14 H14C 0.9800 . ?
C15 C16 1.525(3) . ?
C15 C17 1.530(2) . ?
C15 H15 1.0000 . ?
C16 H16A 0.9800 . ?
C16 H16B 0.9800 . ?
C16 H16C 0.9800 . ?
C17 H17A 0.9800 . ?
C17 H17B 0.9800 . ?
C17 H17C 0.9800 . ?
C18 C23 1.404(2) . ?
C18 C19 1.405(2) . ?
C19 C20 1.397(3) . ?
C19 C27 1.521(3) . ?
C20 C21 1.378(3) . ?
C20 H20 0.9500 . ?
C21 C22 1.374(3) . ?
C21 H21 0.9500 . ?
C22 C23 1.395(2) . ?
C22 H22 0.9500 . ?
C23 C24 1.516(3) . ?
C24 C25 1.529(3) . ?
C24 C26 1.532(2) . ?
C24 H24 1.0000 . ?
C25 H25A 0.9800 . ?
C25 H25B 0.9800 . ?
C25 H25C 0.9800 . ?
C26 H26A 0.9800 . ?
C26 H26B 0.9800 . ?
C26 H26C 0.9800 . ?
C27 C28 1.531(3) . ?
C27 C29 1.537(3) . ?
C27 H27 1.0000 . ?
C28 H28A 0.9800 . ?
C28 H28B 0.9800 . ?
C28 H28C 0.9800 . ?
C29 H29A 0.9800 . ?
C29 H29B 0.9800 . ?
C29 H29C 0.9800 . ?
C30 C31 1.326(2) . ?
C30 H30 0.9500 . ?
C31 C32 1.487(2) . ?
C32 C33 1.392(2) . ?
C32 C37 1.392(2) . ?
C33 C34 1.387(2) . ?
C33 H33 0.9500 . ?
C34 C35 1.378(3) . ?
C34 H34 0.9500 . ?
C35 C36 1.379(3) . ?
C35 H35 0.9500 . ?
C36 C37 1.387(3) . ?
C36 H36 0.9500 . ?
C37 H37 0.9500 . ?
